data_4036274
loop_
_publ_author_name
'Mitra, Shubhanjan'
'Ghosh, Monoranjan'
'Mishra, Subhajit'
'Hajra, Alakananda'

_publ_section_title
;
 Metal-Free Thiocyanation of Imidazoheterocycles through Visible Light
 Photoredox Catalysis.
;
_journal_issue 16
_journal_name_full 'The Journal of organic chemistry'
_journal_page_first 8275
_journal_page_last 8281
_journal_paper_doi 10.1021/acs.joc.5b01369
_journal_volume 80
_journal_year 2015
_chemical_formula_sum 'C16 H9 N3 S2'
_chemical_formula_weight 307.38
_space_group_crystal_system orthorhombic
_space_group_IT_number 61
_space_group_name_Hall '-P 2ac 2ab'
_space_group_name_H-M_alt 'P b c a'
_atom_sites_solution_hydrogens geom
_audit_creation_method SHELXL-2014/7
_cell_angle_alpha 90
_cell_angle_beta 90
_cell_angle_gamma 90
_cell_formula_units_Z 8
_cell_length_a 14.9074(6)
_cell_length_b 7.1186(3)
_cell_length_c 26.7266(11)
_cell_measurement_temperature 296(2)
_cell_volume 2836.2(2)
_computing_structure_refinement 'SHELXL-2014/7 (Sheldrick, 2014)'
_diffrn_ambient_temperature 296(2)
_diffrn_measured_fraction_theta_full 0.999
_diffrn_measured_fraction_theta_max 0.999
_diffrn_radiation_type MoK\a
_diffrn_radiation_wavelength 0.71073
_diffrn_reflns_av_R_equivalents 0.0522
_diffrn_reflns_av_unetI/netI 0.0186
_diffrn_reflns_Laue_measured_fraction_full 0.999
_diffrn_reflns_Laue_measured_fraction_max 0.999
_diffrn_reflns_limit_h_max 19
_diffrn_reflns_limit_h_min -19
_diffrn_reflns_limit_k_max 9
_diffrn_reflns_limit_k_min -9
_diffrn_reflns_limit_l_max 35
_diffrn_reflns_limit_l_min -35
_diffrn_reflns_number 86797
_diffrn_reflns_point_group_measured_fraction_full 0.999
_diffrn_reflns_point_group_measured_fraction_max 0.999
_diffrn_reflns_theta_full 25.242
_diffrn_reflns_theta_max 28.325
_diffrn_reflns_theta_min 1.524
_exptl_absorpt_coefficient_mu 0.370
_exptl_crystal_density_diffrn 1.440
_exptl_crystal_F_000 1264
_refine_diff_density_max 0.406
_refine_diff_density_min -0.619
_refine_diff_density_rms 0.144
_refine_ls_extinction_method none
_refine_ls_goodness_of_fit_ref 2.003
_refine_ls_hydrogen_treatment constr
_refine_ls_matrix_type full
_refine_ls_number_parameters 190
_refine_ls_number_reflns 3527
_refine_ls_number_restraints 0
_refine_ls_restrained_S_all 2.003
_refine_ls_R_factor_all 0.0827
_refine_ls_R_factor_gt 0.0642
_refine_ls_shift/su_max 0.001
_refine_ls_shift/su_mean 0.000
_refine_ls_structure_factor_coef Fsqd
_refine_ls_weighting_details 'w=1/[\s^2^(Fo^2^)+(0.1000P)^2^] where P=(Fo^2^+2Fc^2^)/3'
_refine_ls_weighting_scheme calc
_refine_ls_wR_factor_gt 0.2326
_refine_ls_wR_factor_ref 0.2500
_reflns_Friedel_coverage 0.000
_reflns_number_gt 2968
_reflns_number_total 3527
_reflns_threshold_expression 'I > 2\s(I)'
_cod_data_source_file jo5b01369_si_001.cif
_cod_data_source_block vbchem010_a
_cod_database_code 4036274
_shelx_shelxl_version_number 2014/7
_shelx_space_group_comment
;
The symmetry employed for this shelxl refinement is uniquely defined
by the following loop, which should always be used as a source of
symmetry information in preference to the above space-group names.
They are only intended as comments.
;

loop_
_space_group_symop_operation_xyz
'x, y, z'
'-x+1/2, -y, z+1/2'
'-x, y+1/2, -z+1/2'
'x+1/2, -y+1/2, -z'
'-x, -y, -z'
'x-1/2, y, -z-1/2'
'x, -y-1/2, z-1/2'
'-x-1/2, y-1/2, z'

loop_
_atom_site_label
_atom_site_type_symbol
_atom_site_fract_x
_atom_site_fract_y
_atom_site_fract_z
_atom_site_U_iso_or_equiv
_atom_site_adp_type
_atom_site_occupancy
_atom_site_site_symmetry_order
_atom_site_calc_flag
_atom_site_refinement_flags_posn
_atom_site_refinement_flags_adp
S2 S 0.39798(5) 0.87201(10) 0.61268(3) 0.0424(3) Uani 1 1 d . .
S1 S 0.64721(5) 0.66613(13) 0.48035(3) 0.0445(3) Uani 1 1 d . .
N1 N 0.51931(15) 0.7531(3) 0.54142(10) 0.0334(6) Uani 1 1 d . .
N2 N 0.64447(16) 0.6916(4) 0.58479(11) 0.0404(6) Uani 1 1 d . .
N3 N 0.29154(18) 0.5472(4) 0.62865(13) 0.0557(8) Uani 1 1 d . .
C7 C 0.60749(19) 0.7031(4) 0.54019(12) 0.0359(7) Uani 1 1 d . .
C16 C 0.33485(19) 0.6770(4) 0.62169(12) 0.0366(6) Uani 1 1 d . .
C9 C 0.57623(19) 0.7361(4) 0.61753(12) 0.0372(7) Uani 1 1 d . .
C1 C 0.5403(2) 0.7180(4) 0.45642(12) 0.0380(7) Uani 1 1 d . .
C8 C 0.49772(19) 0.7739(4) 0.59189(12) 0.0334(6) Uani 1 1 d . .
C6 C 0.47899(18) 0.7649(4) 0.49388(12) 0.0345(6) Uani 1 1 d . .
C2 C 0.5143(2) 0.7176(4) 0.40689(14) 0.0443(8) Uani 1 1 d . .
H2 H 0.5548 0.6861 0.3818 0.053 Uiso 1 1 calc R U
C10 C 0.5938(2) 0.7392(4) 0.67175(12) 0.0421(7) Uani 1 1 d . .
C3 C 0.4277(2) 0.7646(5) 0.39541(15) 0.0498(8) Uani 1 1 d . .
H3 H 0.4094 0.7640 0.3621 0.060 Uiso 1 1 calc R U
C5 C 0.3918(2) 0.8138(4) 0.48180(13) 0.0416(7) Uani 1 1 d . .
H5 H 0.3508 0.8465 0.5066 0.050 Uiso 1 1 calc R U
C15 C 0.5345(3) 0.6599(5) 0.70559(14) 0.0551(9) Uani 1 1 d . .
H15 H 0.4808 0.6087 0.6944 0.066 Uiso 1 1 calc R U
C4 C 0.3673(2) 0.8126(5) 0.43207(15) 0.0515(9) Uani 1 1 d . .
H4 H 0.3090 0.8449 0.4232 0.062 Uiso 1 1 calc R U
C11 C 0.6733(3) 0.8155(6) 0.68886(16) 0.0581(10) Uani 1 1 d . .
H11 H 0.7133 0.8694 0.6663 0.070 Uiso 1 1 calc R U
C14 C 0.5551(4) 0.6568(6) 0.75608(16) 0.0705(12) Uani 1 1 d . .
H14 H 0.5151 0.6032 0.7787 0.085 Uiso 1 1 calc R U
C12 C 0.6936(3) 0.8124(7) 0.73890(19) 0.0764(13) Uani 1 1 d . .
H12 H 0.7472 0.8635 0.7504 0.092 Uiso 1 1 calc R U
C13 C 0.6327(4) 0.7312(6) 0.77259(17) 0.0725(13) Uani 1 1 d . .
H13 H 0.6460 0.7289 0.8066 0.087 Uiso 1 1 calc R U

loop_
_atom_site_aniso_label
_atom_site_aniso_U_11
_atom_site_aniso_U_22
_atom_site_aniso_U_33
_atom_site_aniso_U_23
_atom_site_aniso_U_13
_atom_site_aniso_U_12
S2 0.0303(4) 0.0319(4) 0.0649(6) -0.0057(3) 0.0163(3) 0.0003(3)
S1 0.0285(5) 0.0525(5) 0.0526(5) 0.0022(4) 0.0111(3) 0.0064(3)
N1 0.0207(11) 0.0294(11) 0.0499(15) 0.0012(10) 0.0070(10) -0.0006(9)
N2 0.0276(13) 0.0402(13) 0.0534(16) 0.0009(11) 0.0032(11) 0.0021(10)
N3 0.0395(15) 0.0534(18) 0.074(2) 0.0000(15) 0.0063(14) -0.0106(13)
C7 0.0229(13) 0.0325(14) 0.0524(18) 0.0019(12) 0.0070(12) 0.0006(10)
C16 0.0248(13) 0.0403(15) 0.0446(16) -0.0036(12) 0.0069(12) 0.0004(11)
C9 0.0299(14) 0.0293(14) 0.0523(19) 0.0012(12) 0.0059(12) -0.0026(11)
C1 0.0313(14) 0.0297(14) 0.0530(19) 0.0011(12) 0.0049(13) -0.0039(11)
C8 0.0260(13) 0.0278(13) 0.0464(17) -0.0021(11) 0.0089(12) -0.0038(10)
C6 0.0269(14) 0.0234(12) 0.0533(18) -0.0002(11) 0.0051(12) -0.0051(10)
C2 0.0468(18) 0.0327(15) 0.0532(19) 0.0026(13) 0.0058(15) -0.0019(13)
C10 0.0414(17) 0.0340(15) 0.0509(18) -0.0022(13) -0.0010(14) 0.0017(12)
C3 0.053(2) 0.0414(18) 0.055(2) 0.0052(15) -0.0083(17) -0.0052(15)
C5 0.0260(15) 0.0387(16) 0.060(2) -0.0014(14) 0.0022(13) -0.0035(11)
C15 0.061(2) 0.049(2) 0.056(2) -0.0010(16) 0.0047(17) -0.0092(17)
C4 0.0323(16) 0.0499(19) 0.072(2) 0.0046(17) -0.0116(16) -0.0044(14)
C11 0.045(2) 0.064(2) 0.066(2) -0.0002(19) -0.0067(18) -0.0092(17)
C14 0.084(3) 0.073(3) 0.054(2) 0.004(2) 0.008(2) 0.005(2)
C12 0.067(3) 0.083(3) 0.079(3) -0.012(2) -0.025(2) -0.006(2)
C13 0.089(4) 0.076(3) 0.052(2) -0.003(2) -0.010(2) 0.007(3)

loop_
_atom_type_symbol
_atom_type_description
_atom_type_scat_dispersion_real
_atom_type_scat_dispersion_imag
_atom_type_scat_source
C C 0.0033 0.0016 'International Tables Vol C Tables 4.2.6.8 and 6.1.1.4'
H H 0.0000 0.0000 'International Tables Vol C Tables 4.2.6.8 and 6.1.1.4'
N N 0.0061 0.0033 'International Tables Vol C Tables 4.2.6.8 and 6.1.1.4'
S S 0.1246 0.1234 'International Tables Vol C Tables 4.2.6.8 and 6.1.1.4'

loop_
_geom_angle_atom_site_label_1
_geom_angle_atom_site_label_2
_geom_angle_atom_site_label_3
_geom_angle
C16 S2 C8 101.06(13)
C7 S1 C1 89.66(15)
C7 N1 C8 105.9(3)
C7 N1 C6 113.9(3)
C8 N1 C6 140.2(2)
C7 N2 C9 104.6(3)
N2 C7 N1 113.5(3)
N2 C7 S1 133.3(2)
N1 C7 S1 113.2(2)
N3 C16 S2 178.5(3)
N2 C9 C8 110.8(3)
N2 C9 C10 119.8(3)
C8 C9 C10 129.5(3)
C2 C1 C6 120.3(3)
C2 C1 S1 127.1(2)
C6 C1 S1 112.5(2)
C9 C8 N1 105.3(2)
C9 C8 S2 130.2(2)
N1 C8 S2 123.4(2)
C5 C6 C1 120.5(3)
C5 C6 N1 128.8(3)
C1 C6 N1 110.7(3)
C3 C2 C1 118.7(3)
C3 C2 H2 120.7
C1 C2 H2 120.7
C11 C10 C15 119.4(3)
C11 C10 C9 119.0(3)
C15 C10 C9 121.5(3)
C2 C3 C4 121.3(4)
C2 C3 H3 119.4
C4 C3 H3 119.4
C4 C5 C6 118.2(3)
C4 C5 H5 120.9
C6 C5 H5 120.9
C14 C15 C10 120.1(4)
C14 C15 H15 119.9
C10 C15 H15 119.9
C3 C4 C5 121.0(3)
C3 C4 H4 119.5
C5 C4 H4 119.5
C12 C11 C10 120.4(4)
C12 C11 H11 119.8
C10 C11 H11 119.8
C13 C14 C15 120.2(4)
C13 C14 H14 119.9
C15 C14 H14 119.9
C11 C12 C13 119.3(4)
C11 C12 H12 120.4
C13 C12 H12 120.4
C14 C13 C12 120.5(4)
C14 C13 H13 119.7
C12 C13 H13 119.7

loop_
_geom_bond_atom_site_label_1
_geom_bond_atom_site_label_2
_geom_bond_distance
S2 C16 1.695(3)
S2 C8 1.734(3)
S1 C7 1.726(3)
S1 C1 1.757(3)
N1 C7 1.362(4)
N1 C8 1.395(4)
N1 C6 1.408(4)
N2 C7 1.316(4)
N2 C9 1.379(4)
N3 C16 1.142(4)
C9 C8 1.383(4)
C9 C10 1.473(5)
C1 C2 1.379(5)
C1 C6 1.396(4)
C6 C5 1.384(4)
C2 C3 1.369(5)
C2 H2 0.9300
C10 C11 1.381(5)
C10 C15 1.386(5)
C3 C4 1.374(6)
C3 H3 0.9300
C5 C4 1.378(5)
C5 H5 0.9300
C15 C14 1.384(5)
C15 H15 0.9300
C4 H4 0.9300
C11 C12 1.371(6)
C11 H11 0.9300
C14 C13 1.347(7)
C14 H14 0.9300
C12 C13 1.404(7)
C12 H12 0.9300
C13 H13 0.9300
